data_4312997
loop_
_publ_author_name
'Takafumi Kido'
'Yuichi Ikuta'
'Yukinari Sunatsuki'
'Yoshihiro Ogawa'
'Naohide Matsumoto'
'Nazzareno Re'

_publ_contact_author_email naohide@aster.sci.kumamoto-u.ac.jp
_publ_contact_author_fax +81-96-342-3390
_publ_contact_author_name 'Naohide Matsumoto'
_publ_contact_author_phone +81-96-342-3390
_publ_section_title
;
 Nature of Copper(II)-Lanthanide(III) Magnetic Interactions and Generation
 of a Large Magnetic Moment with Magnetic Anisotropy of 3d-4f Cyclic
 Cylindrical Tetranuclear Complexes [CuIILLnIII(hfac)2]2, (H3L=
 1-(2-Hydroxybenzamido)-2-(2-hydroxy-3-methoxybenzylideneamino)ethane and
 Hhfac = Hexafluoroacetylacetone, LnIII= Eu, Gd, Tb, Dy)
;
_journal_name_full 'Inorganic Chemistry'
_journal_page_first 398
_journal_page_last 408
_journal_paper_doi 10.1021/ic026045d
_journal_volume 42
_journal_year 2003
_chemical_formula_moiety 'C27 H17 Cu F12 N2 O8 Tb '
_chemical_formula_sum 'C54 H34 Cu2 F24 N4 O16 Tb2'
_chemical_formula_weight 1895.78
_space_group_IT_number 2
_symmetry_cell_setting triclinic
_symmetry_Int_Tables_number 2
_symmetry_space_group_name_Hall '-P 1'
_symmetry_space_group_name_H-M 'P -1'
_cell_angle_alpha 106.20(4)
_cell_angle_beta 114.79(3)
_cell_angle_gamma 80.33(4)
_cell_formula_units_Z 1
_cell_length_a 11.052(4)
_cell_length_b 16.144(6)
_cell_length_c 10.291(3)
_cell_measurement_reflns_used 25
_cell_measurement_temperature 293.1
_cell_measurement_theta_max 19.8
_cell_measurement_theta_min 19.1
_cell_volume 1598.0(11)
_computing_cell_refinement 'MSC/AFC Diffractometer Control'
_computing_data_collection 'MSC/AFC Diffractometer Control'
_computing_data_reduction CrystalStructure
_computing_publication_material 'CrystalStructure Ver. 2.00'
_computing_structure_refinement CRYSTALS
_computing_structure_solution SIR92
_diffrn_measured_fraction_theta_full 0.9951
_diffrn_measured_fraction_theta_max 0.9951
_diffrn_measurement_device_type 'Rigaku AFC7R'
_diffrn_measurement_method \w-2\q
_diffrn_radiation_type 'Mo K\a'
_diffrn_radiation_wavelength 0.7107
_diffrn_reflns_av_R_equivalents 0.020
_diffrn_reflns_limit_h_max 13
_diffrn_reflns_limit_h_min 0
_diffrn_reflns_limit_k_max 19
_diffrn_reflns_limit_k_min -18
_diffrn_reflns_limit_l_max 11
_diffrn_reflns_limit_l_min -12
_diffrn_reflns_number 5963
_diffrn_reflns_theta_full 25.05
_diffrn_reflns_theta_max 25.05
_diffrn_standards_decay_% -3.00
_diffrn_standards_interval_count 150
_diffrn_standards_number 3
_exptl_absorpt_coefficient_mu 2.976
_exptl_absorpt_correction_T_max 0.551
_exptl_absorpt_correction_T_min 0.330
_exptl_absorpt_correction_type
;
\y scans (North,Phillips & Matthews, 1968)
;
_exptl_absorpt_process_details '(North, Phillips & Mathews, 1968)'
_exptl_crystal_colour 'reddish purple'
_exptl_crystal_density_diffrn 1.970
_exptl_crystal_density_method 'not measured'
_exptl_crystal_description prismatic
_exptl_crystal_size_max 0.30
_exptl_crystal_size_mid 0.20
_exptl_crystal_size_min 0.20
_refine_diff_density_max 1.59
_refine_diff_density_min -1.40
_refine_ls_extinction_coef 19.0(2)
_refine_ls_extinction_method 'Larson (1970) Crystallographic Computing eq. 22'
_refine_ls_goodness_of_fit_ref 2.461
_refine_ls_hydrogen_treatment refall
_refine_ls_number_parameters 478
_refine_ls_number_reflns 5633
_refine_ls_R_factor_gt 0.0410
_refine_ls_shift/su_max 0.0020
_refine_ls_structure_factor_coef Fsqd
_refine_ls_weighting_details 'w = 1/\s^2^(Fo^2^)'
_refine_ls_weighting_scheme sigma
_refine_ls_wR_factor_ref 0.0520
_reflns_number_gt 4520
_reflns_number_total 5642
_reflns_threshold_expression F^2^>2.0\s(F^2^)
_cod_data_source_file ic026045d_s1_1.cif
_cod_data_source_block '_CuLTb(hfac)2_____________'
_cod_original_cell_volume 1598.0(1)
_cod_original_sg_symbol_H-M 'P -1 '
_cod_original_formula_sum 'C27 H17 Cu F12 N2 O8 Tb '
_cod_database_code 4312997

loop_
_symmetry_equiv_pos_as_xyz
x,y,z
-x,-y,-z

loop_
_atom_site_label
_atom_site_type_symbol
_atom_site_fract_x
_atom_site_fract_y
_atom_site_fract_z
_atom_site_U_iso_or_equiv
_atom_site_adp_type
_atom_site_occupancy
_atom_site_symmetry_multiplicity
_atom_site_calc_flag
_atom_site_refinement_flags
_atom_site_disorder_assembly
_atom_site_disorder_group
Tb1 Tb 0.14631(3) 0.19876(2) 0.32768(3) 0.0518(1) Uani 1.00 1 d . . .
Cu1 Cu 0.23816(6) -0.00247(5) 0.16637(7) 0.0526(2) Uani 1.00 1 d . . .
F1 F 0.451(1) 0.2105(4) 0.090(1) 0.209(4) Uani 1.00 1 d . . .
F2 F 0.3367(9) 0.3159(7) 0.0535(9) 0.245(5) Uani 1.00 1 d . . .
F3 F 0.5298(7) 0.3285(6) 0.2045(6) 0.260(4) Uani 1.00 1 d . . .
F4 F 0.5302(7) 0.3619(4) 0.7663(6) 0.243(3) Uani 1.00 1 d . . .
F5 F 0.3647(6) 0.4444(4) 0.7235(6) 0.195(3) Uani 1.00 1 d . . .
F6 F 0.5157(7) 0.4648(4) 0.6702(6) 0.226(4) Uani 1.00 1 d . . .
F7 F -0.1635(8) 0.3677(4) -0.0337(7) 0.215(4) Uani 1.00 1 d . . .
F8 F 0.0090(8) 0.4325(5) 0.0680(9) 0.219(4) Uani 1.00 1 d . . .
F9 F -0.1617(7) 0.4875(4) 0.1075(6) 0.192(3) Uani 1.00 1 d . . .
F10 F -0.2169(6) 0.3209(5) 0.5130(7) 0.187(4) Uani 1.00 1 d . . .
F11 F -0.0572(5) 0.3856(4) 0.6666(5) 0.149(2) Uani 1.00 1 d . . .
F12 F -0.2121(8) 0.4502(5) 0.5225(8) 0.260(4) Uani 1.00 1 d . . .
O1 O 0.0401(3) -0.1301(3) -0.2525(4) 0.059(1) Uani 1.00 1 d . . .
O2 O 0.1353(3) 0.0955(2) 0.0988(3) 0.050(1) Uani 1.00 1 d . . .
O3 O 0.2692(3) 0.0683(2) 0.3627(3) 0.051(1) Uani 1.00 1 d . . .
O4 O 0.2256(4) 0.1694(3) 0.5810(4) 0.063(1) Uani 1.00 1 d . . .
O5 O 0.3043(4) 0.2291(3) 0.2471(5) 0.091(2) Uani 1.00 1 d . . .
O6 O 0.2988(4) 0.3002(3) 0.5085(4) 0.084(2) Uani 1.00 1 d . . .
O7 O 0.0413(4) 0.3093(3) 0.2087(4) 0.076(2) Uani 1.00 1 d . . .
O8 O 0.0159(4) 0.2904(3) 0.4517(4) 0.066(1) Uani 1.00 1 d . . .
N1 N 0.1964(4) -0.0796(3) -0.0233(5) 0.054(2) Uani 1.00 1 d . . .
N2 N 0.3464(4) -0.0987(3) 0.2415(5) 0.060(2) Uani 1.00 1 d . . .
C1 C 0.0788(5) 0.0974(4) -0.0456(6) 0.052(2) Uani 1.00 1 d . . .
C2 C 0.0374(5) 0.1776(4) -0.0805(6) 0.061(2) Uani 1.00 1 d . . .
C3 C -0.0283(6) 0.1853(4) -0.2236(7) 0.066(2) Uani 1.00 1 d . . .
C4 C -0.0516(6) 0.1126(5) -0.3403(7) 0.072(3) Uani 1.00 1 d . . .
C5 C -0.0085(5) 0.0330(5) -0.3072(6) 0.061(2) Uani 1.00 1 d . . .
C6 C 0.0566(5) 0.0216(4) -0.1621(6) 0.050(2) Uani 1.00 1 d . . .
C7 C 0.0989(5) -0.0674(4) -0.1441(6) 0.053(2) Uani 1.00 1 d . . .
C8 C 0.2408(5) -0.1682(4) -0.0126(6) 0.066(2) Uani 1.00 1 d . . .
C9 C 0.3673(6) -0.1670(4) 0.1233(6) 0.071(2) Uani 1.00 1 d . . .
C10 C 0.3907(5) -0.1083(4) 0.3731(7) 0.069(2) Uani 1.00 1 d . . .
C11 C 0.3701(6) -0.0460(5) 0.4943(7) 0.060(2) Uani 1.00 1 d . . .
C12 C 0.4089(6) -0.0718(5) 0.6259(7) 0.075(3) Uani 1.00 1 d . . .
C13 C 0.3855(7) -0.0200(5) 0.7418(7) 0.087(3) Uani 1.00 1 d . . .
C14 C 0.3232(6) 0.0605(5) 0.7312(6) 0.071(2) Uani 1.00 1 d . . .
C15 C 0.2860(5) 0.0897(5) 0.6032(6) 0.059(2) Uani 1.00 1 d . . .
C16 C 0.3094(5) 0.0361(4) 0.4822(6) 0.053(2) Uani 1.00 1 d . . .
C17 C 0.2367(5) 0.2361(4) 0.7141(6) 0.075(2) Uani 1.00 1 d . . .
C18 C 0.431(2) 0.285(1) 0.160(1) 0.154(6) Uani 1.00 1 d . . .
C19 C 0.3800(7) 0.2846(6) 0.2784(8) 0.090(3) Uani 1.00 1 d . . .
C20 C 0.4315(8) 0.3476(5) 0.4153(7) 0.100(3) Uani 1.00 1 d . . .
C21 C 0.3823(8) 0.3439(5) 0.5123(8) 0.084(3) Uani 1.00 1 d . . .
C22 C 0.456(1) 0.4018(7) 0.670(1) 0.111(4) Uani 1.00 1 d . . .
C23 C -0.089(2) 0.4192(8) 0.092(1) 0.135(5) Uani 1.00 1 d . . .
C24 C -0.0451(8) 0.3694(5) 0.2137(8) 0.085(3) Uani 1.00 1 d . . .
C25 C -0.1058(7) 0.3939(5) 0.3156(8) 0.098(3) Uani 1.00 1 d . . .
C26 C -0.0690(7) 0.3516(5) 0.4261(8) 0.077(3) Uani 1.00 1 d . . .
C27 C -0.142(1) 0.3810(9) 0.528(1) 0.124(5) Uani 1.00 1 d . . .
H1 H 0.0543(5) 0.2282(4) -0.0029(6) 0.075(3) Uiso 1.00 1 c . . .
H2 H -0.0577(6) 0.2410(4) -0.2432(7) 0.083(3) Uiso 1.00 1 c . . .
H3 H -0.0954(6) 0.1176(5) -0.4396(7) 0.091(3) Uiso 1.00 1 c . . .
H4 H -0.0241(5) -0.0169(5) -0.3862(6) 0.075(3) Uiso 1.00 1 c . . .
H6 H 0.2576(5) -0.1994(4) -0.0970(6) 0.079(3) Uiso 1.00 1 c . . .
H5 H 0.1739(5) -0.1949(4) -0.0060(6) 0.079(3) Uiso 1.00 1 c . . .
H7 H 0.4400(6) -0.1549(4) 0.1064(6) 0.082(3) Uiso 1.00 1 c . . .
H8 H 0.3852(6) -0.2212(4) 0.1489(6) 0.082(3) Uiso 1.00 1 c . . .
H9 H 0.4414(5) -0.1603(4) 0.3929(7) 0.080(3) Uiso 1.00 1 c . . .
H10 H 0.4521(6) -0.1273(5) 0.6341(7) 0.090(3) Uiso 1.00 1 c . . .
H11 H 0.4123(7) -0.0383(5) 0.8305(7) 0.107(3) Uiso 1.00 1 c . . .
H12 H 0.3044(6) 0.0970(5) 0.8114(6) 0.088(3) Uiso 1.00 1 c . . .
H14 H 0.3280(5) 0.2453(4) 0.7755(6) 0.091(3) Uiso 1.00 1 c . . .
H13 H 0.1959(5) 0.2177(4) 0.7655(6) 0.091(3) Uiso 1.00 1 c . . .
H15 H 0.1925(5) 0.2884(4) 0.6880(6) 0.091(3) Uiso 1.00 1 c . . .
H17 H -0.1723(7) 0.4401(5) 0.3082(8) 0.120(4) Uiso 1.00 1 c . . .
H16 H 0.4942(8) 0.3882(5) 0.4366(7) 0.127(4) Uiso 1.00 1 c . . .

loop_
_atom_site_aniso_label
_atom_site_aniso_U_11
_atom_site_aniso_U_22
_atom_site_aniso_U_33
_atom_site_aniso_U_12
_atom_site_aniso_U_13
_atom_site_aniso_U_23
Tb1 0.0496(2) 0.0623(2) 0.0424(2) -0.0124(1) 0.0155(1) 0.0092(1)
Cu1 0.0439(4) 0.0677(6) 0.0461(4) -0.0091(4) 0.0159(3) 0.0125(4)
F1 0.33(1) 0.172(7) 0.217(7) -0.066(7) 0.228(8) -0.037(7)
F2 0.33(1) 0.31(1) 0.126(6) -0.055(9) 0.111(7) 0.057(7)
F3 0.285(8) 0.39(1) 0.171(6) -0.230(8) 0.154(6) -0.057(6)
F4 0.282(9) 0.140(6) 0.141(5) -0.012(6) -0.079(5) 0.037(4)
F5 0.199(6) 0.185(7) 0.155(5) -0.021(5) 0.081(5) -0.053(5)
F6 0.358(9) 0.195(7) 0.146(5) -0.195(7) 0.109(6) -0.050(4)
F7 0.36(1) 0.132(6) 0.107(5) 0.010(6) 0.032(5) 0.071(4)
F8 0.30(1) 0.205(8) 0.272(9) 0.047(7) 0.192(9) 0.158(7)
F9 0.308(8) 0.129(5) 0.168(5) 0.104(5) 0.129(5) 0.094(5)
F10 0.143(5) 0.267(9) 0.203(7) -0.003(5) 0.115(5) 0.065(6)
F11 0.181(5) 0.169(6) 0.112(4) 0.032(4) 0.093(4) 0.023(4)
F12 0.37(1) 0.259(9) 0.279(8) 0.252(8) 0.269(8) 0.195(7)
O1 0.046(2) 0.077(3) 0.047(2) -0.015(2) 0.019(2) -0.002(2)
O2 0.052(2) 0.062(3) 0.038(2) -0.003(2) 0.019(2) 0.013(2)
O3 0.050(2) 0.066(3) 0.039(2) -0.011(2) 0.013(2) 0.016(2)
O4 0.062(3) 0.085(4) 0.042(2) -0.007(2) 0.023(2) 0.007(2)
O5 0.079(3) 0.096(4) 0.118(4) -0.037(3) 0.054(3) 0.012(3)
O6 0.079(3) 0.112(4) 0.068(3) -0.046(3) 0.033(3) -0.001(3)
O7 0.099(4) 0.065(4) 0.067(3) 0.001(3) 0.035(3) 0.022(3)
O8 0.075(3) 0.065(3) 0.056(3) 0.000(2) 0.027(2) 0.008(2)
N1 0.045(3) 0.067(4) 0.050(3) -0.010(3) 0.018(2) 0.010(3)
N2 0.041(3) 0.075(4) 0.055(3) 0.001(3) 0.013(2) 0.016(3)
C1 0.043(3) 0.077(5) 0.046(3) -0.015(3) 0.020(3) 0.016(3)
C2 0.064(4) 0.074(5) 0.050(4) -0.014(4) 0.021(3) 0.015(4)
C3 0.068(4) 0.075(5) 0.065(4) -0.004(4) 0.028(4) 0.030(4)
C4 0.060(4) 0.112(7) 0.055(4) -0.019(4) 0.019(3) 0.034(4)
C5 0.047(4) 0.098(6) 0.042(3) -0.020(4) 0.020(3) 0.010(4)
C6 0.036(3) 0.082(5) 0.039(3) -0.018(3) 0.017(3) 0.009(3)
C7 0.039(3) 0.080(5) 0.053(4) -0.013(3) 0.026(3) 0.015(4)
C8 0.053(4) 0.076(5) 0.068(4) -0.007(4) 0.028(3) 0.007(4)
C9 0.059(4) 0.075(5) 0.071(4) -0.003(4) 0.021(4) 0.011(4)
C10 0.043(4) 0.079(6) 0.079(5) -0.002(3) 0.012(4) 0.029(4)
C11 0.046(4) 0.080(6) 0.056(4) -0.007(4) 0.014(3) 0.025(4)
C12 0.070(5) 0.087(6) 0.068(4) -0.002(4) 0.015(4) 0.036(4)
C13 0.087(5) 0.119(7) 0.061(5) -0.009(5) 0.014(4) 0.051(5)
C14 0.058(4) 0.115(7) 0.048(4) -0.018(4) 0.018(3) 0.027(4)
C15 0.035(3) 0.095(6) 0.049(4) -0.013(3) 0.011(3) 0.024(4)
C16 0.037(3) 0.079(5) 0.041(3) -0.018(3) 0.009(3) 0.012(3)
C17 0.068(4) 0.113(6) 0.046(4) -0.005(4) 0.026(3) 0.016(4)
C18 0.18(1) 0.22(2) 0.103(8) -0.12(1) 0.090(9) -0.025(9)
C19 0.081(6) 0.108(7) 0.092(6) -0.013(5) 0.045(5) 0.017(5)
C20 0.142(7) 0.102(7) 0.073(5) -0.035(5) 0.063(5) -0.005(5)
C21 0.092(6) 0.077(6) 0.073(5) 0.004(5) 0.028(5) 0.013(5)
C22 0.124(8) 0.079(8) 0.127(9) -0.033(6) 0.058(7) -0.011(6)
C23 0.21(1) 0.093(9) 0.088(7) 0.047(9) 0.059(8) 0.040(7)
C24 0.114(7) 0.066(6) 0.074(5) -0.014(5) 0.027(5) 0.025(5)
C25 0.122(7) 0.088(7) 0.091(6) 0.032(5) 0.053(5) 0.037(5)
C26 0.086(5) 0.074(6) 0.075(5) 0.004(4) 0.039(4) 0.018(4)
C27 0.132(9) 0.16(1) 0.099(7) 0.047(8) 0.075(7) 0.048(8)

loop_
_atom_type_symbol
_atom_type_description
_atom_type_scat_dispersion_real
_atom_type_scat_dispersion_imag
_atom_type_scat_source
C C 0.006 0.003
;
International Tables for Crystallography
(1992, Vol. C, Tables 4.2.6.8 and 6.1.1.4)
;
H H 0.000 0.000
;
International Tables for Crystallography
(1992, Vol. C, Table 6.1.1.4)
;
O O 0.017 0.010
;
International Tables for Crystallography
(1992, Vol. C, Tables 4.2.6.8 and 6.1.1.4)
;
N N 0.011 0.006
;
International Tables for Crystallography
(1992, Vol. C, Tables 4.2.6.8 and 6.1.1.4)
;
F F 0.026 0.016
;
International Tables for Crystallography
(1992, Vol. C, Tables 4.2.6.8 and 6.1.1.4)
;
Cu Cu 0.284 1.430
;
International Tables for Crystallography
(1992, Vol. C, Tables 4.2.6.8 and 6.1.1.4)
;
Tb Tb -0.189 4.410
;
International Tables for Crystallography
(1992, Vol. C, Tables 4.2.6.8 and 6.1.1.4)
;

loop_
_geom_angle_atom_site_label_1
_geom_angle_site_symmetry_1
_geom_angle_atom_site_label_2
_geom_angle_site_symmetry_2
_geom_angle_atom_site_label_3
_geom_angle_site_symmetry_3
_geom_angle
_geom_angle_publ_flag
Cu1 . Tb1 . O2 . 33.02(8) yes
Cu1 . Tb1 . O3 . 33.28(8) yes
O2 . Tb1 . O3 . 66.27(12) yes
Cu1 . Tb1 . O4 . 95.40(11) yes
O2 . Tb1 . O4 . 127.76(13) yes
O3 . Tb1 . O4 . 63.18(13) yes
Cu1 . Tb1 . O5 . 77.71(12) yes
O2 . Tb1 . O5 . 69.49(14) yes
O3 . Tb1 . O5 . 87.89(15) yes
O4 . Tb1 . O5 . 119.74(14) yes
Cu1 . Tb1 . O6 . 124.04(12) yes
O2 . Tb1 . O6 . 135.53(13) yes
O3 . Tb1 . O6 . 101.46(16) yes
O4 . Tb1 . O6 . 68.57(15) yes
O5 . Tb1 . O6 . 67.42(15) yes
Cu1 . Tb1 . O7 . 125.41(11) yes
O2 . Tb1 . O7 . 92.69(14) yes
O3 . Tb1 . O7 . 157.09(13) yes
O4 . Tb1 . O7 . 139.16(15) yes
O5 . Tb1 . O7 . 75.72(16) yes
Cu1 . Tb1 . O8 . 150.3(1) yes
O2 . Tb1 . O8 . 144.10(12) yes
O3 . Tb1 . O8 . 131.31(13) yes
O4 . Tb1 . O8 . 71.70(14) yes
O5 . Tb1 . O8 . 131.98(16) yes
O6 . Tb1 . O7 . 87.09(17) yes
O6 . Tb1 . O8 . 77.04(15) yes
O7 . Tb1 . O8 . 71.14(15) yes
Tb1 . Cu1 . O2 . 44.4(1) yes
Tb1 . Cu1 . O3 . 41.36(11) yes
O2 . Cu1 . O3 . 85.70(16) yes
Tb1 . Cu1 . N1 . 140.33(16) yes
O2 . Cu1 . N1 . 96.57(19) yes
O3 . Cu1 . N1 . 173.81(17) yes
Tb1 . Cu1 . N2 . 133.76(15) yes
O2 . Cu1 . N2 . 177.83(17) yes
O3 . Cu1 . N2 . 92.42(18) yes
N1 . Cu1 . N2 . 85.4(2) yes
Tb1 . O2 . Cu1 . 102.59(14) yes
Tb1 . O2 . C1 . 134.8(4) yes
Cu1 . O2 . C1 . 122.6(4) yes
Tb1 . O3 . Cu1 . 105.36(15) yes
Tb1 . O3 . C16 . 126.7(4) yes
Cu1 . O3 . C16 . 123.7(4) yes
Tb1 . O4 . C15 . 119.1(3) yes
Tb1 . O4 . C17 . 124.2(4) yes
C15 . O4 . C17 . 115.6(4) yes
Tb1 . O5 . C19 . 138.8(5) yes
Tb1 . O6 . C21 . 136.2(5) yes
Tb1 . O7 . C24 . 137.8(5) yes
Tb1 . O8 . C26 . 135.2(4) yes
Cu1 . N1 . C7 . 125.5(4) yes
Cu1 . N1 . C8 . 111.8(4) yes
C7 . N1 . C8 . 117.4(5) yes
Cu1 . N2 . C9 . 111.0(4) yes
Cu1 . N2 . C10 . 127.4(5) yes
C9 . N2 . C10 . 121.4(6) yes
O2 . C1 . C2 . 117.8(6) yes
O2 . C1 . C6 . 123.3(6) yes
C2 . C1 . C6 . 118.9(5) yes
C1 . C2 . C3 . 121.8(6) yes
C2 . C3 . C4 . 120.8(6) yes
C3 . C4 . C5 . 117.8(6) yes
C4 . C5 . C6 . 123.4(6) yes
C1 . C6 . C5 . 117.2(6) yes
C1 . C6 . C7 . 125.6(5) yes
C5 . C6 . C7 . 117.1(6) yes
O1 . C7 . N1 . 123.1(6) yes
O1 . C7 . C6 . 118.0(5) yes
N1 . C7 . C6 . 118.8(6) yes
N1 . C8 . C9 . 108.2(5) yes
N2 . C9 . C8 . 106.9(5) yes
N2 . C10 . C11 . 125.0(6) yes
C10 . C11 . C12 . 117.4(7) yes
C10 . C11 . C16 . 122.5(6) yes
C12 . C11 . C16 . 120.0(6) yes
C11 . C12 . C13 . 121.7(7) yes
C12 . C13 . C14 . 119.3(6) yes
C13 . C14 . C15 . 120.9(7) yes
O4 . C15 . C14 . 126.0(6) yes
O4 . C15 . C16 . 113.9(5) yes
C14 . C15 . C16 . 120.1(7) yes
O3 . C16 . C11 . 125.4(6) yes
O3 . C16 . C15 . 116.5(6) yes
C11 . C16 . C15 . 118.0(6) yes
F1 . C18 . F2 . 100.3(10) yes
F1 . C18 . F3 . 110.5(14) yes
F2 . C18 . F3 . 106.6(15) yes
F1 . C18 . C19 . 113.0(13) yes
F2 . C18 . C19 . 110.0(13) yes
F3 . C18 . C19 . 115.2(9) yes
O5 . C19 . C18 . 116.1(8) yes
O5 . C19 . C20 . 127.3(7) yes
C18 . C19 . C20 . 116.5(8) yes
C19 . C20 . C21 . 113.2(7) yes
O6 . C21 . C20 . 134.1(8) yes
O6 . C21 . C22 . 112.5(7) yes
C20 . C21 . C22 . 113.1(8) yes
F4 . C22 . F5 . 103.2(9) yes
F4 . C22 . F6 . 111.4(9) yes
F5 . C22 . F6 . 102.2(9) yes
F4 . C22 . C21 . 115.6(9) yes
F5 . C22 . C21 . 109.3(8) yes
F6 . C22 . C21 . 113.8(9) yes
F7 . C23 . F8 . 103.6(10) yes
F7 . C23 . F9 . 105.4(12) yes
F8 . C23 . F9 . 111.3(12) yes
F7 . C23 . C24 . 107.5(10) yes
F8 . C23 . C24 . 112.0(11) yes
F9 . C23 . C24 . 115.9(9) yes
O7 . C24 . C23 . 115.0(8) yes
O7 . C24 . C25 . 126.8(7) yes
C23 . C24 . C25 . 118.2(8) yes
C24 . C25 . C26 . 120.2(7) yes
O8 . C26 . C25 . 128.0(7) yes
O8 . C26 . C27 . 115.5(7) yes
C25 . C26 . C27 . 116.5(8) yes
F10 . C27 . F11 . 99.6(9) yes
F10 . C27 . F12 . 107.8(11) yes
F11 . C27 . F12 . 108.3(10) yes
F10 . C27 . C26 . 111.4(10) yes
F11 . C27 . C26 . 110.4(8) yes
F12 . C27 . C26 . 117.8(9) yes

loop_
_geom_bond_atom_site_label_1
_geom_bond_site_symmetry_1
_geom_bond_atom_site_label_2
_geom_bond_site_symmetry_2
_geom_bond_distance
_geom_bond_publ_flag
Tb1 . Cu1 . 3.4112(18) yes
Tb1 . O2 . 2.445(3) yes
Tb1 . O3 . 2.338(4) yes
Tb1 . O4 . 2.535(4) yes
Tb1 . O5 . 2.388(4) yes
Tb1 . O6 . 2.363(4) yes
Tb1 . O7 . 2.316(4) yes
Tb1 . O8 . 2.381(4) yes
Cu1 . O2 . 1.905(4) yes
Cu1 . O3 . 1.941(3) yes
Cu1 . N1 . 1.912(4) yes
Cu1 . N2 . 1.927(5) yes
F1 . C18 . 1.254(16) yes
F2 . C18 . 1.310(17) yes
F3 . C18 . 1.25(1) yes
F4 . C22 . 1.252(11) yes
F5 . C22 . 1.35(1) yes
F6 . C22 . 1.302(9) yes
F7 . C23 . 1.335(13) yes
F8 . C23 . 1.275(14) yes
F9 . C23 . 1.26(1) yes
F10 . C27 . 1.314(12) yes
F11 . C27 . 1.33(1) yes
F12 . C27 . 1.249(11) yes
O1 . C7 . 1.293(6) yes
O2 . C1 . 1.356(5) yes
O3 . C16 . 1.342(6) yes
O4 . C15 . 1.379(7) yes
O4 . C17 . 1.460(6) yes
O5 . C19 . 1.213(7) yes
O6 . C21 . 1.234(8) yes
O7 . C24 . 1.248(8) yes
O8 . C26 . 1.246(7) yes
N1 . C7 . 1.299(6) yes
N1 . C8 . 1.452(7) yes
N2 . C9 . 1.466(6) yes
N2 . C10 . 1.278(6) yes
C1 . C2 . 1.391(7) yes
C1 . C6 . 1.424(7) yes
C2 . C3 . 1.373(7) yes
C2 . H1 . 0.9500(5) no
C3 . C4 . 1.394(8) yes
C3 . H2 . 0.9500(4) no
C4 . C5 . 1.377(8) yes
C4 . H3 . 0.9500(4) no
C5 . C6 . 1.411(6) yes
C5 . H4 . 0.9500(5) no
C6 . C7 . 1.473(8) yes
C8 . C9 . 1.505(6) yes
C8 . H6 . 0.9500(4) no
C8 . H5 . 0.9500(4) no
C9 . H7 . 0.9500(3) no
C9 . H8 . 0.9500(4) no
C10 . C11 . 1.443(8) yes
C10 . H9 . 0.9500(5) no
C11 . C12 . 1.399(7) yes
C11 . C16 . 1.395(8) yes
C12 . C13 . 1.348(8) yes
C12 . H10 . 0.9500(5) no
C13 . C14 . 1.376(8) yes
C13 . H11 . 0.9500(4) no
C14 . C15 . 1.397(7) yes
C14 . H12 . 0.9500(4) no
C15 . C16 . 1.399(7) yes
C17 . H14 . 0.9500(4) no
C17 . H13 . 0.9500(3) no
C17 . H15 . 0.9500(5) no
C18 . C19 . 1.54(1) yes
C19 . C20 . 1.437(9) yes
C20 . C21 . 1.341(8) yes
C20 . H16 . 0.9501(5) no
C21 . C22 . 1.57(1) yes
C23 . C24 . 1.536(11) yes
C24 . C25 . 1.405(9) yes
C25 . C26 . 1.370(8) yes
C25 . H17 . 0.9500(5) no
C26 . C27 . 1.51(1) yes

loop_
_geom_contact_atom_site_label_1
_geom_contact_site_symmetry_1
_geom_contact_atom_site_label_2
_geom_contact_site_symmetry_2
_geom_contact_distance
_geom_contact_publ_flag
Tb1 . Cu1 . 3.4112(18) yes
Tb1 . O1 2_555 2.241(4) yes
Tb1 . O2 . 2.445(3) yes
Tb1 . O3 . 2.338(4) yes
Tb1 . O4 . 2.535(4) yes
Tb1 . O5 . 2.388(4) yes
Tb1 . O6 . 2.363(4) yes
Tb1 . O7 . 2.316(4) yes
Tb1 . O8 . 2.381(4) yes
Cu1 . O2 . 1.905(4) yes
Cu1 . O3 . 1.941(3) yes
Cu1 . N1 . 1.912(4) yes
Cu1 . N2 . 1.927(5) yes
F1 . F2 . 1.969(11) yes
F1 . F3 . 2.054(9) yes
F1 . O5 . 2.663(7) yes
F1 . C9 2_655 3.422(8) yes
F1 . C18 . 1.254(16) yes
F1 . C19 . 2.339(9) yes
F1 . C20 . 3.529(9) yes
F2 . F3 . 2.05(1) yes
F2 . O5 . 2.896(8) yes
F2 . C17 1_554 3.13(1) yes
F2 . C18 . 1.310(17) yes
F2 . C19 . 2.342(9) yes
F2 . C20 . 3.33(1) yes
F3 . F6 2_666 3.261(11) yes
F3 . F10 1_655 3.25(1) yes
F3 . O5 . 3.411(7) yes
F3 . C18 . 1.25(1) yes
F3 . C19 . 2.361(9) yes
F3 . C20 . 2.734(8) yes
F4 . F5 . 2.037(9) yes
F4 . F6 . 2.110(9) yes
F4 . F7 1_656 3.14(1) yes
F4 . O6 . 2.874(7) yes
F4 . C9 2_656 3.493(9) yes
F4 . C20 . 3.256(9) yes
F4 . C21 . 2.396(8) yes
F4 . C22 . 1.252(11) yes
F5 . F6 . 2.061(8) yes
F5 . F9 2_566 3.262(9) yes
F5 . F12 2_566 3.163(9) yes
F5 . O6 . 2.682(7) yes
F5 . C20 . 3.444(9) yes
F5 . C21 . 2.382(9) yes
F5 . C22 . 1.35(1) yes
F5 . C25 2_566 3.50(1) yes
F6 . F12 2_566 3.39(1) yes
F6 . O6 . 3.450(7) yes
F6 . C20 . 2.666(9) yes
F6 . C20 2_666 3.577(9) yes
F6 . C21 . 2.411(9) yes
F6 . C22 . 1.302(9) yes
F7 . F8 . 2.05(1) yes
F7 . F9 . 2.068(9) yes
F7 . O7 . 2.845(7) yes
F7 . C2 . 3.52(1) yes
F7 . C3 . 3.53(1) yes
F7 . C23 . 1.335(13) yes
F7 . C24 . 2.319(9) yes
F7 . C25 . 3.29(1) yes
F8 . F8 2_565 2.840(11) yes
F8 . F9 . 2.096(9) yes
F8 . F9 2_565 3.516(8) yes
F8 . F11 2_566 3.345(11) yes
F8 . O7 . 2.667(7) yes
F8 . C23 . 1.275(14) yes
F8 . C24 . 2.335(9) yes
F8 . C25 . 3.515(9) yes
F9 . F11 2_566 3.121(9) yes
F9 . O7 . 3.455(7) yes
F9 . C23 . 1.26(1) yes
F9 . C24 . 2.377(9) yes
F9 . C25 . 2.763(9) yes
F10 . F11 . 2.016(8) yes
F10 . F12 . 2.071(11) yes
F10 . O8 . 2.832(7) yes
F10 . C20 1_455 3.56(1) yes
F10 . C25 . 3.31(1) yes
F10 . C26 . 2.337(9) yes
F10 . C27 . 1.314(12) yes
F11 . F12 . 2.086(7) yes
F11 . O8 . 2.663(6) yes
F11 . C23 2_566 3.562(15) yes
F11 . C25 . 3.460(8) yes
F11 . C26 . 2.332(8) yes
F11 . C27 . 1.33(1) yes
F12 . O8 . 3.441(7) yes
F12 . C21 2_566 3.566(9) yes
F12 . C22 2_566 3.590(13) yes
F12 . C25 . 2.720(9) yes
F12 . C26 . 2.368(9) yes
F12 . C27 . 1.249(11) yes
O1 . O2 2_555 2.878(5) yes
O1 . O3 2_555 3.193(5) yes
O1 . O4 2_555 3.400(5) yes
O1 . O7 2_555 3.366(6) yes
O1 . O8 2_555 2.793(6) yes
O1 . N1 . 2.279(5) yes
O1 . C5 . 2.763(8) yes
O1 . C6 . 2.374(7) yes
O1 . C7 . 1.293(6) yes
O1 . C8 . 2.682(6) yes
O1 . C26 2_555 3.552(8) yes
O2 . O3 . 2.616(4) yes
O2 . O5 . 2.755(6) yes
O2 . O7 . 3.446(6) yes
O2 . N1 . 2.849(6) yes
O2 . N1 2_555 3.454(5) yes
O2 . C1 . 1.356(5) yes
O2 . C2 . 2.353(7) yes
O2 . C6 . 2.447(6) yes
O2 . C6 2_555 3.420(6) yes
O2 . C7 . 3.029(7) yes
O2 . C7 2_555 2.941(6) yes
O3 . O4 . 2.558(5) yes
O3 . O5 . 3.279(6) yes
O3 . N2 . 2.792(6) yes
O3 . C5 2_555 3.313(6) yes
O3 . C10 . 2.951(8) yes
O3 . C11 . 2.432(7) yes
O3 . C12 2_656 3.520(7) yes
O3 . C15 . 2.331(6) yes
O3 . C16 . 1.342(6) yes
O4 . O6 . 2.762(6) yes
O4 . O8 . 2.882(6) yes
O4 . C14 . 2.474(8) yes
O4 . C15 . 1.379(7) yes
O4 . C16 . 2.329(8) yes
O4 . C17 . 1.460(6) yes
O5 . O6 . 2.636(6) yes
O5 . O7 . 2.888(6) yes
O5 . C1 . 3.422(7) yes
O5 . C2 . 3.417(7) yes
O5 . C18 . 2.347(11) yes
O5 . C19 . 1.213(7) yes
O5 . C20 . 2.377(9) yes
O5 . C21 . 2.715(9) yes
O6 . O7 . 3.223(6) yes
O6 . O8 . 2.954(6) yes
O6 . C17 . 2.949(7) yes
O6 . C19 . 2.801(8) yes
O6 . C20 . 2.371(8) yes
O6 . C21 . 1.234(8) yes
O6 . C22 . 2.34(1) yes
O7 . O8 . 2.733(5) yes
O7 . C2 . 3.127(7) yes
O7 . C19 . 3.477(8) yes
O7 . C23 . 2.353(11) yes
O7 . C24 . 1.248(8) yes
O7 . C25 . 2.373(8) yes
O7 . C26 . 2.848(8) yes
O8 . C17 . 3.016(7) yes
O8 . C24 . 2.854(8) yes
O8 . C25 . 2.352(8) yes
O8 . C26 . 1.246(7) yes
O8 . C27 . 2.34(1) yes
N1 . N2 . 2.603(6) yes
N1 . C1 . 2.962(8) yes
N1 . C1 2_555 3.472(6) yes
N1 . C6 . 2.388(8) yes
N1 . C7 . 1.299(6) yes
N1 . C8 . 1.452(7) yes
N1 . C9 . 2.395(7) yes
N2 . C8 . 2.387(7) yes
N2 . C9 . 1.466(6) yes
N2 . C10 . 1.278(6) yes
N2 . C11 . 2.415(7) yes
N2 . C16 . 2.930(8) yes
C1 . C2 . 1.391(7) yes
C1 . C3 . 2.416(8) yes
C1 . C4 . 2.822(8) yes
C1 . C5 . 2.420(8) yes
C1 . C6 . 1.424(7) yes
C1 . C7 . 2.578(9) yes
C1 . C7 2_555 3.460(7) yes
C2 . C3 . 1.373(7) yes
C2 . C4 . 2.407(8) yes
C2 . C5 . 2.741(9) yes
C2 . C6 . 2.424(9) yes
C3 . C4 . 1.394(8) yes
C3 . C5 . 2.373(9) yes
C3 . C6 . 2.805(9) yes
C3 . C17 1_554 3.512(8) yes
C4 . C5 . 1.377(8) yes
C4 . C6 . 2.455(8) yes
C4 . C11 2_555 3.421(8) yes
C4 . C16 2_555 3.586(8) yes
C5 . C6 . 1.411(6) yes
C5 . C7 . 2.461(9) yes
C5 . C16 2_555 3.263(7) yes
C6 . C7 . 1.473(8) yes
C7 . C8 . 2.352(8) yes
C8 . C9 . 1.505(6) yes
C8 . C10 . 3.509(8) yes
C9 . C10 . 2.395(8) yes
C10 . C11 . 1.443(8) yes
C10 . C11 2_656 3.514(8) yes
C10 . C12 . 2.429(9) yes
C10 . C15 2_656 3.536(8) yes
C10 . C16 . 2.487(9) yes
C10 . C16 2_656 3.280(7) yes
C11 . C11 2_656 3.392(11) yes
C11 . C12 . 1.399(7) yes
C11 . C13 . 2.399(9) yes
C11 . C14 . 2.755(9) yes
C11 . C15 . 2.40(1) yes
C11 . C16 . 1.395(8) yes
C11 . C16 2_656 3.476(7) yes
C12 . C13 . 1.348(8) yes
C12 . C14 . 2.35(1) yes
C12 . C15 . 2.75(1) yes
C12 . C16 . 2.420(9) yes
C13 . C14 . 1.376(8) yes
C13 . C15 . 2.412(9) yes
C13 . C16 . 2.806(8) yes
C14 . C15 . 1.397(7) yes
C14 . C16 . 2.423(8) yes
C14 . C17 . 2.86(1) yes
C15 . C16 . 1.399(7) yes
C15 . C17 . 2.402(9) yes
C18 . C19 . 1.54(1) yes
C18 . C20 . 2.535(12) yes
C19 . C20 . 1.437(9) yes
C19 . C21 . 2.32(1) yes
C20 . C21 . 1.341(8) yes
C20 . C22 . 2.432(11) yes
C21 . C22 . 1.57(1) yes
C23 . C24 . 1.536(11) yes
C23 . C25 . 2.525(12) yes
C24 . C25 . 1.405(9) yes
C24 . C26 . 2.41(1) yes
C25 . C26 . 1.370(8) yes
C25 . C27 . 2.452(11) yes
C26 . C27 . 1.51(1) yes
